data_7239139
loop_
_publ_author_name
'Zhao, Yan'
'Duan, Lian'
'Zhang, Xiao'
'Zhang, Deqiang'
'Qiao, Juan'
'Dong, Guifang'
'Wang, Liduo'
'Qiu, Yong'

_publ_section_title
;
 White light emission from an exciplex based on a phosphine oxide type
 electron transport compound in a bilayer device structure
;
_journal_issue 44
_journal_name_full 'RSC Advances'
_journal_page_first 21453
_journal_paper_doi 10.1039/c3ra43017k
_journal_volume 3
_journal_year 2013
_chemical_formula_sum 'C38 H28 O2 P2'
_chemical_formula_weight 578.54
_space_group_IT_number 14
_space_group_name_Hall '-P 2yn'
_space_group_name_H-M_alt 'P 1 21/n 1'
_symmetry_cell_setting monoclinic
_symmetry_space_group_name_H-M 'P 1 21/n 1'
_atom_sites_solution_hydrogens geom
_atom_sites_solution_primary direct
_atom_sites_solution_secondary difmap
_audit_creation_method SHELXL-97
_cell_angle_alpha 90.00
_cell_angle_beta 94.70
_cell_angle_gamma 90.00
_cell_formula_units_Z 2
_cell_length_a 7.874
_cell_length_b 12.000
_cell_length_c 14.805
_cell_measurement_reflns_used 4865
_cell_measurement_temperature 153(2)
_cell_measurement_theta_max 29.1226
_cell_measurement_theta_min 2.1876
_cell_volume 1394.191
_computing_cell_refinement 'CrystalClear (Rigaku Inc., 2008)'
_computing_data_collection 'CrystalClear (Rigaku Inc., 2008)'
_computing_data_reduction 'CrystalClear (Rigaku Inc., 2008)'
_computing_molecular_graphics 'Bruker SHELXTL'
_computing_publication_material 'Bruker SHELXTL'
_computing_structure_refinement 'SHELXL-97 (Sheldrick, 1997)'
_computing_structure_solution 'SHELXS-97 (Sheldrick, 1990)'
_diffrn_ambient_temperature 153(2)
_diffrn_detector_area_resol_mean 28.5714
_diffrn_measured_fraction_theta_full 0.995
_diffrn_measured_fraction_theta_max 0.995
_diffrn_measurement_device
;
Saturn724+ (2x2 bin mode)
;
_diffrn_measurement_method dtprofit.ref
_diffrn_radiation_detector CCD
_diffrn_radiation_monochromator graphite
_diffrn_radiation_source 'fine-focus sealed tube'
_diffrn_radiation_type MoK\a
_diffrn_radiation_wavelength 0.71073
_diffrn_reflns_av_R_equivalents 0.0397
_diffrn_reflns_av_sigmaI/netI 0.0323
_diffrn_reflns_limit_h_max 8
_diffrn_reflns_limit_h_min -9
_diffrn_reflns_limit_k_max 11
_diffrn_reflns_limit_k_min -14
_diffrn_reflns_limit_l_max 18
_diffrn_reflns_limit_l_min -18
_diffrn_reflns_number 9379
_diffrn_reflns_theta_full 26.00
_diffrn_reflns_theta_max 26.00
_diffrn_reflns_theta_min 2.76
_exptl_absorpt_coefficient_mu 0.192
_exptl_absorpt_correction_T_max 0.9168
_exptl_absorpt_correction_T_min 0.9084
_exptl_absorpt_correction_type multi-scan
_exptl_crystal_colour yellow
_exptl_crystal_density_diffrn 1.378
_exptl_crystal_density_method 'not measured'
_exptl_crystal_description block
_exptl_crystal_F_000 604
_exptl_crystal_size_max 0.51
_exptl_crystal_size_mid 0.50
_exptl_crystal_size_min 0.46
_refine_diff_density_max 0.225
_refine_diff_density_min -0.375
_refine_diff_density_rms 0.053
_refine_ls_extinction_method none
_refine_ls_goodness_of_fit_ref 1.111
_refine_ls_hydrogen_treatment constr
_refine_ls_matrix_type full
_refine_ls_number_parameters 190
_refine_ls_number_reflns 2732
_refine_ls_number_restraints 0
_refine_ls_restrained_S_all 1.111
_refine_ls_R_factor_all 0.0429
_refine_ls_R_factor_gt 0.0414
_refine_ls_shift/su_max 0.002
_refine_ls_shift/su_mean 0.001
_refine_ls_structure_factor_coef Fsqd
_refine_ls_weighting_details 'calc w=1/[\s^2^(Fo^2^)+(0.0392P)^2^+0.8714P] where P=(Fo^2^+2Fc^2^)/3'
_refine_ls_weighting_scheme calc
_refine_ls_wR_factor_gt 0.0977
_refine_ls_wR_factor_ref 0.0988
_reflns_number_gt 2652
_reflns_number_total 2732
_reflns_threshold_expression >2sigma(I)
_cod_data_source_file c3ra43017k.txt
_cod_data_source_block test
_cod_original_cell_volume 1394.2
_cod_original_sg_symbol_H-M 'P 21/n'
_cod_database_code 7239139

loop_
_symmetry_equiv_pos_as_xyz
'x, y, z'
'-x+1/2, y+1/2, -z+1/2'
'-x, -y, -z'
'x-1/2, -y-1/2, z-1/2'

loop_
_atom_site_label
_atom_site_type_symbol
_atom_site_fract_x
_atom_site_fract_y
_atom_site_fract_z
_atom_site_U_iso_or_equiv
_atom_site_adp_type
_atom_site_occupancy
_atom_site_symmetry_multiplicity
_atom_site_calc_flag
_atom_site_refinement_flags
P1 P 0.03165(5) 0.79956(3) 0.85323(3) 0.01680(13) Uani 1 1 d .
O1 O 0.12123(16) 0.83711(10) 0.77425(8) 0.0234(3) Uani 1 1 d .
C8 C 0.1295(2) 0.67996(14) 0.90983(11) 0.0185(3) Uani 1 1 d .
C1 C 0.0192(2) 0.90729(13) 0.94119(11) 0.0174(3) Uani 1 1 d .
C9 C 0.1853(2) 0.59283(15) 0.85691(12) 0.0222(4) Uani 1 1 d .
H9 H 0.1676 0.5969 0.7927 0.027 Uiso 1 1 calc R
C4 C 0.4068(2) 1.07503(16) 0.90275(12) 0.0240(4) Uani 1 1 d .
H4 H 0.5096 1.0680 0.8738 0.029 Uiso 1 1 calc R
C14 C -0.1843(2) 0.76376(14) 0.81244(11) 0.0190(3) Uani 1 1 d .
C6 C 0.2325(2) 1.18168(14) 0.99588(11) 0.0208(4) Uani 1 1 d .
H6 H 0.2107 1.2493 1.0263 0.025 Uiso 1 1 calc R
C13 C 0.1592(2) 0.67387(15) 1.00378(12) 0.0240(4) Uani 1 1 d .
H13 H 0.1232 0.7328 1.0406 0.029 Uiso 1 1 calc R
C7 C 0.1173(2) 1.08989(13) 1.00236(11) 0.0175(3) Uani 1 1 d .
C17 C -0.5097(2) 0.71783(17) 0.73293(12) 0.0290(4) Uani 1 1 d .
H17 H -0.6205 0.7023 0.7055 0.035 Uiso 1 1 calc R
C3 C 0.2947(2) 0.98873(15) 0.90055(11) 0.0218(4) Uani 1 1 d .
H3 H 0.3185 0.9233 0.8678 0.026 Uiso 1 1 calc R
C2 C 0.1414(2) 0.99399(13) 0.94641(11) 0.0173(3) Uani 1 1 d .
C5 C 0.3715(2) 1.17500(15) 0.94773(12) 0.0245(4) Uani 1 1 d .
H5 H 0.4448 1.2375 0.9443 0.029 Uiso 1 1 calc R
C19 C -0.2378(2) 0.65407(15) 0.79874(12) 0.0242(4) Uani 1 1 d .
H19 H -0.1627 0.5945 0.8161 0.029 Uiso 1 1 calc R
C16 C -0.4570(2) 0.82694(17) 0.74611(12) 0.0281(4) Uani 1 1 d .
H16 H -0.5319 0.8863 0.7279 0.034 Uiso 1 1 calc R
C11 C 0.2929(2) 0.49529(15) 0.99065(13) 0.0256(4) Uani 1 1 d .
H11 H 0.3470 0.4318 1.0185 0.031 Uiso 1 1 calc R
C18 C -0.4011(2) 0.63142(17) 0.75963(13) 0.0301(4) Uani 1 1 d .
H18 H -0.4378 0.5564 0.7513 0.036 Uiso 1 1 calc R
C10 C 0.2659(2) 0.50080(15) 0.89702(13) 0.0254(4) Uani 1 1 d .
H10 H 0.3025 0.4417 0.8606 0.030 Uiso 1 1 calc R
C15 C -0.2959(2) 0.84993(15) 0.78571(12) 0.0242(4) Uani 1 1 d .
H15 H -0.2608 0.9251 0.7948 0.029 Uiso 1 1 calc R
C12 C 0.2413(3) 0.58181(16) 1.04360(12) 0.0284(4) Uani 1 1 d .
H12 H 0.2622 0.5782 1.1076 0.034 Uiso 1 1 calc R

loop_
_atom_site_aniso_label
_atom_site_aniso_U_11
_atom_site_aniso_U_22
_atom_site_aniso_U_33
_atom_site_aniso_U_23
_atom_site_aniso_U_13
_atom_site_aniso_U_12
P1 0.0204(2) 0.0154(2) 0.0146(2) -0.00089(15) 0.00197(16) -0.00049(16)
O1 0.0267(7) 0.0267(7) 0.0174(6) -0.0006(5) 0.0053(5) -0.0042(5)
C8 0.0180(8) 0.0179(8) 0.0196(8) -0.0009(6) 0.0014(6) -0.0009(6)
C1 0.0209(8) 0.0145(7) 0.0167(8) 0.0007(6) 0.0006(6) 0.0014(6)
C9 0.0227(9) 0.0233(9) 0.0204(8) -0.0049(7) 0.0002(7) 0.0000(7)
C4 0.0195(9) 0.0318(10) 0.0212(8) -0.0020(7) 0.0041(7) -0.0022(7)
C14 0.0229(9) 0.0210(8) 0.0131(7) -0.0004(6) 0.0021(6) -0.0005(7)
C6 0.0277(9) 0.0184(8) 0.0164(8) -0.0016(6) 0.0026(7) -0.0033(7)
C13 0.0312(10) 0.0210(8) 0.0202(9) -0.0020(7) 0.0032(7) 0.0041(7)
C7 0.0200(8) 0.0168(8) 0.0153(7) 0.0016(6) -0.0005(6) -0.0008(6)
C17 0.0216(9) 0.0427(11) 0.0225(9) -0.0038(8) 0.0000(7) -0.0012(8)
C3 0.0208(9) 0.0232(9) 0.0214(8) -0.0035(7) 0.0026(7) 0.0008(7)
C2 0.0186(8) 0.0178(8) 0.0152(7) 0.0019(6) -0.0007(6) 0.0007(6)
C5 0.0251(9) 0.0270(9) 0.0213(8) 0.0003(7) 0.0021(7) -0.0091(7)
C19 0.0230(9) 0.0218(9) 0.0274(9) -0.0047(7) 0.0009(7) 0.0013(7)
C16 0.0249(10) 0.0355(10) 0.0239(9) 0.0075(8) 0.0016(7) 0.0053(8)
C11 0.0258(10) 0.0196(9) 0.0310(10) 0.0024(7) -0.0002(7) 0.0025(7)
C18 0.0262(10) 0.0281(10) 0.0361(11) -0.0102(8) 0.0022(8) -0.0041(8)
C10 0.0244(9) 0.0211(9) 0.0304(10) -0.0066(7) 0.0006(7) 0.0018(7)
C15 0.0282(10) 0.0209(9) 0.0235(9) 0.0047(7) 0.0024(7) 0.0005(7)
C12 0.0375(11) 0.0268(10) 0.0205(9) 0.0031(7) 0.0005(8) 0.0061(8)

loop_
_atom_type_symbol
_atom_type_description
_atom_type_scat_dispersion_real
_atom_type_scat_dispersion_imag
_atom_type_scat_source
C C 0.0033 0.0016 'International Tables Vol C Tables 4.2.6.8 and 6.1.1.4'
H H 0.0000 0.0000 'International Tables Vol C Tables 4.2.6.8 and 6.1.1.4'
O O 0.0106 0.0060 'International Tables Vol C Tables 4.2.6.8 and 6.1.1.4'
P P 0.1023 0.0942 'International Tables Vol C Tables 4.2.6.8 and 6.1.1.4'

loop_
_geom_angle_atom_site_label_1
_geom_angle_atom_site_label_2
_geom_angle_atom_site_label_3
_geom_angle
_geom_angle_site_symmetry_1
_geom_angle_site_symmetry_3
O1 P1 C8 113.28(8) . .
O1 P1 C14 107.67(7) . .
C8 P1 C14 108.69(8) . .
O1 P1 C1 113.57(7) . .
C8 P1 C1 105.99(7) . .
C14 P1 C1 107.43(8) . .
C13 C8 C9 119.03(16) . .
C13 C8 P1 122.42(13) . .
C9 C8 P1 118.47(13) . .
C2 C1 C7 119.75(15) . 3_577
C2 C1 P1 118.63(12) . .
C7 C1 P1 121.39(12) 3_577 .
C10 C9 C8 120.69(16) . .
C10 C9 H9 119.7 . .
C8 C9 H9 119.7 . .
C3 C4 C5 120.40(16) . .
C3 C4 H4 119.8 . .
C5 C4 H4 119.8 . .
C19 C14 C15 119.00(16) . .
C19 C14 P1 122.54(13) . .
C15 C14 P1 118.16(13) . .
C5 C6 C7 122.10(16) . .
C5 C6 H6 118.9 . .
C7 C6 H6 118.9 . .
C12 C13 C8 120.02(16) . .
C12 C13 H13 120.0 . .
C8 C13 H13 120.0 . .
C1 C7 C6 122.42(15) 3_577 .
C1 C7 C2 120.11(15) 3_577 .
C6 C7 C2 117.44(15) . .
C18 C17 C16 119.94(18) . .
C18 C17 H17 120.0 . .
C16 C17 H17 120.0 . .
C4 C3 C2 121.69(16) . .
C4 C3 H3 119.2 . .
C2 C3 H3 119.2 . .
C1 C2 C3 122.46(15) . .
C1 C2 C7 119.85(15) . .
C3 C2 C7 117.64(15) . .
C6 C5 C4 119.81(16) . .
C6 C5 H5 120.1 . .
C4 C5 H5 120.1 . .
C14 C19 C18 120.19(17) . .
C14 C19 H19 119.9 . .
C18 C19 H19 119.9 . .
C15 C16 C17 120.23(18) . .
C15 C16 H16 119.9 . .
C17 C16 H16 119.9 . .
C12 C11 C10 120.21(17) . .
C12 C11 H11 119.9 . .
C10 C11 H11 119.9 . .
C17 C18 C19 120.09(18) . .
C17 C18 H18 120.0 . .
C19 C18 H18 120.0 . .
C9 C10 C11 119.65(16) . .
C9 C10 H10 120.2 . .
C11 C10 H10 120.2 . .
C16 C15 C14 120.54(17) . .
C16 C15 H15 119.7 . .
C14 C15 H15 119.7 . .
C11 C12 C13 120.38(17) . .
C11 C12 H12 119.8 . .
C13 C12 H12 119.8 . .

loop_
_geom_bond_atom_site_label_1
_geom_bond_atom_site_label_2
_geom_bond_distance
_geom_bond_site_symmetry_2
P1 O1 1.4844(12) .
P1 C8 1.8027(17) .
P1 C14 1.8093(18) .
P1 C1 1.8432(17) .
C8 C13 1.393(2) .
C8 C9 1.399(2) .
C1 C2 1.415(2) .
C1 C7 1.415(2) 3_577
C9 C10 1.383(3) .
C9 H9 0.9500 .
C4 C3 1.360(3) .
C4 C5 1.411(3) .
C4 H4 0.9500 .
C14 C19 1.392(2) .
C14 C15 1.393(2) .
C6 C5 1.357(3) .
C6 C7 1.435(2) .
C6 H6 0.9500 .
C13 C12 1.387(3) .
C13 H13 0.9500 .
C7 C1 1.415(2) 3_577
C7 C2 1.440(2) .
C17 C18 1.381(3) .
C17 C16 1.382(3) .
C17 H17 0.9500 .
C3 C2 1.434(2) .
C3 H3 0.9500 .
C5 H5 0.9500 .
C19 C18 1.393(3) .
C19 H19 0.9500 .
C16 C15 1.382(3) .
C16 H16 0.9500 .
C11 C12 1.382(3) .
C11 C10 1.387(3) .
C11 H11 0.9500 .
C18 H18 0.9500 .
C10 H10 0.9500 .
C15 H15 0.9500 .
C12 H12 0.9500 .

loop_
_geom_torsion_atom_site_label_1
_geom_torsion_atom_site_label_2
_geom_torsion_atom_site_label_3
_geom_torsion_atom_site_label_4
_geom_torsion
_geom_torsion_site_symmetry_1
_geom_torsion_site_symmetry_4
O1 P1 C8 C13 134.01(15) . .
C14 P1 C8 C13 -106.36(16) . .
C1 P1 C8 C13 8.84(17) . .
O1 P1 C8 C9 -42.64(16) . .
C14 P1 C8 C9 76.98(15) . .
C1 P1 C8 C9 -167.81(13) . .
O1 P1 C1 C2 -23.70(15) . .
C8 P1 C1 C2 101.29(13) . .
C14 P1 C1 C2 -142.65(13) . .
O1 P1 C1 C7 150.78(13) . 3_577
C8 P1 C1 C7 -84.23(14) . 3_577
C14 P1 C1 C7 31.83(15) . 3_577
C13 C8 C9 C10 1.2(3) . .
P1 C8 C9 C10 178.00(14) . .
O1 P1 C14 C19 101.96(15) . .
C8 P1 C14 C19 -21.10(16) . .
C1 P1 C14 C19 -135.36(14) . .
O1 P1 C14 C15 -71.74(15) . .
C8 P1 C14 C15 165.20(13) . .
C1 P1 C14 C15 50.93(15) . .
C9 C8 C13 C12 -0.7(3) . .
P1 C8 C13 C12 -177.34(15) . .
C5 C6 C7 C1 174.26(17) . 3_577
C5 C6 C7 C2 -7.7(2) . .
C5 C4 C3 C2 -2.6(3) . .
C7 C1 C2 C3 171.26(15) 3_577 .
P1 C1 C2 C3 -14.2(2) . .
C7 C1 C2 C7 -6.1(3) 3_577 .
P1 C1 C2 C7 168.44(12) . .
C4 C3 C2 C1 176.81(16) . .
C4 C3 C2 C7 -5.7(2) . .
C1 C7 C2 C1 6.2(3) 3_577 .
C6 C7 C2 C1 -171.90(15) . .
C1 C7 C2 C3 -171.36(15) 3_577 .
C6 C7 C2 C3 10.6(2) . .
C7 C6 C5 C4 -0.5(3) . .
C3 C4 C5 C6 5.9(3) . .
C15 C14 C19 C18 -0.6(3) . .
P1 C14 C19 C18 -174.26(14) . .
C18 C17 C16 C15 0.2(3) . .
C16 C17 C18 C19 -0.8(3) . .
C14 C19 C18 C17 1.1(3) . .
C8 C9 C10 C11 -0.5(3) . .
C12 C11 C10 C9 -0.7(3) . .
C17 C16 C15 C14 0.3(3) . .
C19 C14 C15 C16 -0.1(3) . .
P1 C14 C15 C16 173.87(14) . .
C10 C11 C12 C13 1.3(3) . .
C8 C13 C12 C11 -0.5(3) . .
